data_4108683
loop_
_publ_author_name
'Andrew E. Ashley'
'Robert T. Cooper'
'Gregory G. Wildgoose'
'Jennifer C. Green'
'Dermot O'Hare'

_publ_contact_author_address
;
Chemistry Research Laboratory,
University of Oxford,
Mansfield Road, 
Oxford OX1 3TA. UK.
;
_publ_contact_author_email dermot.ohare@chem.ox.ac.uk
_publ_contact_author_name 'Dermot O'Hare'
_publ_section_title
;
 Homoleptic Permethylpentalene Complexes: "Double Metallocenes" of the
 First-Row Transition Metals
;
_journal_name_full 'Journal of the American Chemical Society'
_journal_page_first 15662
_journal_page_last 15677
_journal_paper_doi 10.1021/ja8057138
_journal_volume 130
_journal_year 2008
_chemical_formula_moiety 'C28 H36 Mn2'
_chemical_formula_sum 'C28 H36 Mn2'
_chemical_formula_weight 482.45
_chemical_name_systematic Bis(permethylpentalene)dimanganese(II)
_space_group_IT_number 14
_symmetry_cell_setting monoclinic
_symmetry_space_group_name_Hall '-P 2yn'
_symmetry_space_group_name_H-M 'P 1 21/n 1'
_atom_sites_solution_hydrogens geom
_atom_sites_solution_primary direct
_audit_creation_date 07-12-17
_audit_creation_method CRYSTALS_ver_12.85
_cell_angle_alpha 90
_cell_angle_beta 108.2419(18)
_cell_angle_gamma 90
_cell_formula_units_Z 2
_cell_length_a 9.6431(3)
_cell_length_b 12.3057(3)
_cell_length_c 10.2368(3)
_cell_measurement_reflns_used 5672
_cell_measurement_temperature 150
_cell_measurement_theta_max 27
_cell_measurement_theta_min 5
_cell_volume 1153.70(6)
_computing_cell_refinement 'DENZO/SCALEPACK (Otwinowski & Minor, 1997)'
_computing_data_collection 'COLLECT (Nonius, 1997-2001).'
_computing_data_reduction 'DENZO/SCALEPACK (Otwinowski & Minor, 1997)'
_computing_molecular_graphics 'CAMERON (Watkin et al., 1996)'
_computing_publication_material 'CRYSTALS (Betteridge et al., 2003)'
_computing_structure_refinement 'CRYSTALS (Betteridge et al., 2003)'
_computing_structure_solution 'SIR92 (Altomare et al., 1994)'
_diffrn_ambient_temperature 150
_diffrn_measured_fraction_theta_full 0.993
_diffrn_measured_fraction_theta_max 0.992
_diffrn_measurement_device 'Nonius KappaCCD'
_diffrn_measurement_device_type Area
_diffrn_measurement_method \w
_diffrn_radiation_monochromator graphite
_diffrn_radiation_type 'Mo K\a'
_diffrn_radiation_wavelength 0.71073
_diffrn_reflns_av_R_equivalents 0.026
_diffrn_reflns_limit_h_max 12
_diffrn_reflns_limit_h_min -12
_diffrn_reflns_limit_k_max 15
_diffrn_reflns_limit_k_min -15
_diffrn_reflns_limit_l_max 13
_diffrn_reflns_limit_l_min -13
_diffrn_reflns_number 10070
_diffrn_reflns_theta_full 26.936
_diffrn_reflns_theta_max 27.486
_diffrn_reflns_theta_min 5.262
_diffrn_standards_number 0
_exptl_absorpt_coefficient_mu 1.107
_exptl_absorpt_correction_T_max 0.80
_exptl_absorpt_correction_T_min 0.78
_exptl_absorpt_correction_type multi-scan
_exptl_absorpt_process_details 'DENZO/SCALEPACK (Otwinowski & Minor, 1997)'
_exptl_crystal_colour brown
_exptl_crystal_density_diffrn 1.389
_exptl_crystal_description block
_exptl_crystal_F_000 508
_exptl_crystal_size_max 0.20
_exptl_crystal_size_mid 0.20
_exptl_crystal_size_min 0.20
_refine_diff_density_max 0.28
_refine_diff_density_min -0.28
_refine_ls_extinction_method none
_refine_ls_goodness_of_fit_ref 1.0089
_refine_ls_hydrogen_treatment constr
_refine_ls_matrix_type full
_refine_ls_number_parameters 136
_refine_ls_number_reflns 2168
_refine_ls_number_restraints 0
_refine_ls_R_factor_all 0.0356
_refine_ls_R_factor_gt 0.0293
_refine_ls_shift/su_max 0.000934
_refine_ls_structure_factor_coef Fsqd
_refine_ls_weighting_details
;
 Method= Modified Sheldrick 
 w=1/[\s^2^(F^2^) + ( 0.02P)^2^ + 1.05P] 
 ,where P=(max(Fo^2^,0) + 2Fc^2^)/3 
;
_refine_ls_weighting_scheme calc
_refine_ls_wR_factor_all 0.0694
_refine_ls_wR_factor_gt 0.0663
_refine_ls_wR_factor_ref 0.0648
_reflns_limit_h_max 11
_reflns_limit_h_min -12
_reflns_limit_k_max 15
_reflns_limit_k_min 0
_reflns_limit_l_max 13
_reflns_limit_l_min 0
_reflns_number_gt 2262
_reflns_number_total 2625
_reflns_threshold_expression I>2.0\s(I)
_oxford_diffrn_Wilson_B_factor 1.74
_oxford_diffrn_Wilson_scale 3.21
_oxford_refine_ls_r_factor_ref 0.0277
_oxford_refine_ls_scale 0.5246(8)
_oxford_reflns_number_all 2625
_oxford_reflns_threshold_expression_ref I>3.0\s(I)
_cod_data_source_file ja8057138_si_002_4.cif
_cod_data_source_block 3
_cod_original_sg_symbol_H-M 'P 1 21/n 1 '
_cod_database_code 4108683

loop_
_symmetry_equiv_pos_as_xyz
x,y,z
-x,-y,-z
-x+1/2,y+1/2,-z+1/2
x+1/2,-y+1/2,z+1/2

loop_
_atom_site_label
_atom_site_type_symbol
_atom_site_fract_x
_atom_site_fract_y
_atom_site_fract_z
_atom_site_U_iso_or_equiv
_atom_site_occupancy
_atom_site_adp_type
_atom_site_refinement_flags_posn
C151 C 0.00037(19) 0.70354(13) 0.50639(18) 0.0198 1.0000 Uani .
C2 C 0.11645(19) 0.70243(14) 0.44563(18) 0.0221 1.0000 Uani .
C3 C 0.09051(19) 0.61837(14) 0.34289(18) 0.0205 1.0000 Uani .
C4 C -0.05487(18) 0.57646(14) 0.32625(16) 0.0185 1.0000 Uani .
C5 C 0.15864(19) 0.50623(14) 0.74500(17) 0.0195 1.0000 Uani .
C6 C 0.28319(19) 0.49596(14) 0.69643(17) 0.0207 1.0000 Uani .
C7 C 0.25122(19) 0.41969(14) 0.58379(17) 0.0203 1.0000 Uani .
C8 C -0.11087(18) 0.62926(13) 0.42588(17) 0.0176 1.0000 Uani .
C9 C -0.0156(2) 0.78038(15) 0.61442(19) 0.0267 1.0000 Uani .
C10 C 0.2464(2) 0.77695(17) 0.4852(2) 0.0320 1.0000 Uani .
C11 C 0.1811(2) 0.59551(18) 0.2503(2) 0.0311 1.0000 Uani .
C12 C 0.1507(2) 0.57317(16) 0.86505(19) 0.0283 1.0000 Uani .
C13 C 0.4229(2) 0.55846(16) 0.7531(2) 0.0288 1.0000 Uani .
C14 C 0.3537(2) 0.38046(16) 0.5099(2) 0.0261 1.0000 Uani .
Mn1 Mn 0.10360(3) 0.55090(2) 0.53598(3) 0.0180 1.0000 Uani .
H91 H -0.0692 0.7451 0.6696 0.0399 1.0000 Uiso R
H92 H -0.0700 0.8458 0.5733 0.0417 1.0000 Uiso R
H93 H 0.0793 0.8020 0.6731 0.0406 1.0000 Uiso R
H101 H 0.3333 0.7413 0.4777 0.0483 1.0000 Uiso R
H102 H 0.2262 0.8414 0.4269 0.0490 1.0000 Uiso R
H103 H 0.2647 0.8017 0.5785 0.0488 1.0000 Uiso R
H111 H 0.1745 0.5187 0.2261 0.0509 1.0000 Uiso R
H112 H 0.1449 0.6392 0.1656 0.0507 1.0000 Uiso R
H113 H 0.2824 0.6134 0.2968 0.0517 1.0000 Uiso R
H121 H 0.2065 0.6409 0.8704 0.0439 1.0000 Uiso R
H122 H 0.0491 0.5914 0.8551 0.0442 1.0000 Uiso R
H123 H 0.1917 0.5336 0.9500 0.0443 1.0000 Uiso R
H131 H 0.4731 0.5646 0.6849 0.0433 1.0000 Uiso R
H132 H 0.4855 0.5235 0.8351 0.0438 1.0000 Uiso R
H133 H 0.4026 0.6317 0.7774 0.0436 1.0000 Uiso R
H141 H 0.3038 0.3677 0.4126 0.0425 1.0000 Uiso R
H142 H 0.4276 0.4342 0.5149 0.0426 1.0000 Uiso R
H143 H 0.4016 0.3134 0.5501 0.0428 1.0000 Uiso R

loop_
_atom_site_aniso_label
_atom_site_aniso_U_11
_atom_site_aniso_U_22
_atom_site_aniso_U_33
_atom_site_aniso_U_23
_atom_site_aniso_U_13
_atom_site_aniso_U_12
C151 0.0212(8) 0.0156(8) 0.0202(8) 0.0008(6) 0.0030(6) 0.0005(7)
C2 0.0231(9) 0.0182(9) 0.0232(9) 0.0030(7) 0.0047(7) -0.0015(7)
C3 0.0221(8) 0.0194(8) 0.0201(8) 0.0039(7) 0.0069(6) 0.0001(7)
C4 0.0220(8) 0.0174(8) 0.0145(8) 0.0031(6) 0.0033(6) 0.0014(7)
C5 0.0232(8) 0.0177(8) 0.0157(8) 0.0003(6) 0.0034(6) 0.0002(7)
C6 0.0211(8) 0.0177(8) 0.0202(8) 0.0007(7) 0.0018(7) -0.0002(7)
C7 0.0217(8) 0.0181(8) 0.0203(8) 0.0016(6) 0.0052(6) 0.0023(7)
C8 0.0196(8) 0.0145(8) 0.0175(8) 0.0042(6) 0.0042(6) 0.0028(7)
C9 0.0277(9) 0.0210(9) 0.0273(9) -0.0057(7) 0.0029(7) 0.0024(8)
C10 0.0277(10) 0.0259(10) 0.0414(11) -0.0013(8) 0.0092(8) -0.0080(8)
C11 0.0321(10) 0.0365(11) 0.0299(10) 0.0014(8) 0.0169(8) -0.0019(9)
C12 0.0366(10) 0.0274(10) 0.0197(9) -0.0046(7) 0.0069(7) -0.0002(8)
C13 0.0236(9) 0.0251(10) 0.0334(10) -0.0029(8) 0.0027(7) -0.0044(8)
C14 0.0240(9) 0.0232(9) 0.0332(10) -0.0007(8) 0.0120(8) -0.0003(7)
Mn1 0.02126(14) 0.01634(14) 0.01583(14) 0.00050(10) 0.00501(10) 0.00171(11)

loop_
_atom_type_symbol
_atom_type_scat_dispersion_real
_atom_type_scat_dispersion_imag
_atom_type_scat_Cromer_Mann_a1
_atom_type_scat_Cromer_Mann_b1
_atom_type_scat_Cromer_Mann_a2
_atom_type_scat_Cromer_Mann_b2
_atom_type_scat_Cromer_Mann_a3
_atom_type_scat_Cromer_Mann_b3
_atom_type_scat_Cromer_Mann_a4
_atom_type_scat_Cromer_Mann_b4
_atom_type_scat_Cromer_Mann_c
_atom_type_scat_source
C 0.0033 0.0016 2.3100 20.8439 1.0200 10.2075 1.5886 0.5687 0.8650 51.6512 0.2156 'International Tables Vol C 4.2.6.8 and 6.1.1.4'
H 0.0000 0.0000 0.4930 10.5109 0.3229 26.1257 0.1402 3.1424 0.0408 57.7998 0.0030 'International Tables Vol C 4.2.6.8 and 6.1.1.4'
Mn 0.3368 0.7283 11.2819 5.3409 7.3573 0.3432 3.0193 17.8674 2.2441 83.7543 1.0896 'International Tables Vol C 4.2.6.8 and 6.1.1.4'

loop_
_geom_angle_atom_site_label_1
_geom_angle_site_symmetry_1
_geom_angle_atom_site_label_2
_geom_angle_atom_site_label_3
_geom_angle_site_symmetry_3
_geom_angle
_geom_angle_publ_flag
C2 . C151 C8 . 106.53(15) yes
C2 . C151 C9 . 126.71(16) yes
C8 . C151 C9 . 125.93(16) yes
C2 . C151 Mn1 . 69.94(10) yes
C8 . C151 Mn1 . 75.64(9) yes
C9 . C151 Mn1 . 127.63(13) yes
C151 . C2 C3 . 109.95(15) yes
C151 . C2 C10 . 124.96(16) yes
C3 . C2 C10 . 125.08(17) yes
C151 . C2 Mn1 . 69.99(10) yes
C3 . C2 Mn1 . 70.33(10) yes
C10 . C2 Mn1 . 125.59(13) yes
C2 . C3 C4 . 106.34(15) yes
C2 . C3 C11 . 126.33(16) yes
C4 . C3 C11 . 126.14(16) yes
C2 . C3 Mn1 . 69.69(10) yes
C4 . C3 Mn1 . 75.10(9) yes
C11 . C3 Mn1 . 129.84(13) yes
Mn1 2_566 C4 C5 2_566 65.26(9) yes
Mn1 2_566 C4 C3 . 123.77(11) yes
C5 2_566 C4 C3 . 142.66(16) yes
Mn1 2_566 C4 C8 . 71.01(9) yes
C5 2_566 C4 C8 . 108.51(14) yes
C3 . C4 C8 . 108.47(14) yes
Mn1 2_566 C4 Mn1 . 60.96(4) yes
C5 2_566 C4 Mn1 . 122.70(11) yes
C3 . C4 Mn1 . 65.96(9) yes
C8 . C4 Mn1 . 71.34(9) yes
C4 2_566 C5 C6 . 106.42(14) yes
C4 2_566 C5 C12 . 126.26(16) yes
C6 . C5 C12 . 126.29(16) yes
C4 2_566 C5 Mn1 . 76.01(9) yes
C6 . C5 Mn1 . 69.23(9) yes
C12 . C5 Mn1 . 128.77(13) yes
C5 . C6 C7 . 109.87(15) yes
C5 . C6 C13 . 124.43(16) yes
C7 . C6 C13 . 125.68(16) yes
C5 . C6 Mn1 . 70.62(10) yes
C7 . C6 Mn1 . 70.46(10) yes
C13 . C6 Mn1 . 124.08(13) yes
C8 2_566 C7 C6 . 106.55(15) yes
C8 2_566 C7 C14 . 125.28(16) yes
C6 . C7 C14 . 127.05(16) yes
C8 2_566 C7 Mn1 . 75.83(10) yes
C6 . C7 Mn1 . 69.33(10) yes
C14 . C7 Mn1 . 129.32(13) yes
Mn1 2_566 C8 C7 2_566 65.27(9) yes
Mn1 2_566 C8 C151 . 122.98(11) yes
C7 2_566 C8 C151 . 143.52(16) yes
Mn1 2_566 C8 C4 . 71.44(9) yes
C7 2_566 C8 C4 . 108.06(14) yes
C151 . C8 C4 . 108.04(14) yes
Mn1 2_566 C8 Mn1 . 60.95(4) yes
C7 2_566 C8 Mn1 . 123.24(11) yes
C151 . C8 Mn1 . 65.42(9) yes
C4 . C8 Mn1 . 70.87(9) yes
C151 . C9 H91 . 109.9 no
C151 . C9 H92 . 111.4 no
H91 . C9 H92 . 107.7 no
C151 . C9 H93 . 109.7 no
H91 . C9 H93 . 109.5 no
H92 . C9 H93 . 108.6 no
C2 . C10 H101 . 111.8 no
C2 . C10 H102 . 110.0 no
H101 . C10 H102 . 109.4 no
C2 . C10 H103 . 109.8 no
H101 . C10 H103 . 109.0 no
H102 . C10 H103 . 106.8 no
C3 . C11 H111 . 109.7 no
C3 . C11 H112 . 109.6 no
H111 . C11 H112 . 109.2 no
C3 . C11 H113 . 110.1 no
H111 . C11 H113 . 108.7 no
H112 . C11 H113 . 109.5 no
C5 . C12 H121 . 110.1 no
C5 . C12 H122 . 110.3 no
H121 . C12 H122 . 108.8 no
C5 . C12 H123 . 110.4 no
H121 . C12 H123 . 108.3 no
H122 . C12 H123 . 108.9 no
C6 . C13 H131 . 110.6 no
C6 . C13 H132 . 110.4 no
H131 . C13 H132 . 110.1 no
C6 . C13 H133 . 110.2 no
H131 . C13 H133 . 107.4 no
H132 . C13 H133 . 108.1 no
C7 . C14 H141 . 112.0 no
C7 . C14 H142 . 110.3 no
H141 . C14 H142 . 106.6 no
C7 . C14 H143 . 111.1 no
H141 . C14 H143 . 108.3 no
H142 . C14 H143 . 108.4 no
C4 . Mn1 C8 . 37.79(6) yes
C4 . Mn1 C8 2_566 106.29(6) yes
C8 . Mn1 C8 2_566 119.05(4) yes
C4 . Mn1 C4 2_566 119.04(4) yes
C8 . Mn1 C4 2_566 105.88(6) yes
C8 2_566 Mn1 C4 2_566 37.54(6) yes
C4 . Mn1 C3 . 38.94(6) yes
C8 . Mn1 C3 . 65.44(6) yes
C8 2_566 Mn1 C3 . 122.68(6) yes
C4 2_566 Mn1 C3 . 153.67(7) yes
C4 . Mn1 C5 . 152.96(6) yes
C8 . Mn1 C5 . 121.46(6) yes
C8 2_566 Mn1 C5 . 65.34(6) yes
C4 2_566 Mn1 C5 . 38.72(6) yes
C3 . Mn1 C5 . 167.02(7) yes
C4 . Mn1 C7 . 122.72(6) yes
C8 . Mn1 C7 . 153.80(6) yes
C8 2_566 Mn1 C7 . 38.90(6) yes
C4 2_566 Mn1 C7 . 65.15(6) yes
C3 . Mn1 C7 . 110.92(7) yes
C4 . Mn1 C151 . 65.50(6) yes
C8 . Mn1 C151 . 38.94(6) yes
C8 2_566 Mn1 C151 . 153.30(6) yes
C4 2_566 Mn1 C151 . 121.95(7) yes
C3 . Mn1 C151 . 68.10(7) yes
C4 . Mn1 C2 . 64.47(6) yes
C8 . Mn1 C2 . 64.48(6) yes
C8 2_566 Mn1 C2 . 161.45(7) yes
C4 2_566 Mn1 C2 . 160.82(7) yes
C3 . Mn1 C2 . 39.97(7) yes
C4 . Mn1 C6 . 161.74(7) yes
C8 . Mn1 C6 . 160.30(7) yes
C8 2_566 Mn1 C6 . 64.64(6) yes
C4 2_566 Mn1 C6 . 64.37(6) yes
C3 . Mn1 C6 . 130.90(7) yes
C4 . Mn1 Mn1 2_566 59.96(4) yes
C8 . Mn1 Mn1 2_566 59.70(4) yes
C8 2_566 Mn1 Mn1 2_566 59.34(4) yes
C4 2_566 Mn1 Mn1 2_566 59.08(4) yes
C3 . Mn1 Mn1 2_566 97.14(5) yes
C5 . Mn1 C7 . 68.13(7) yes
C5 . Mn1 C151 . 109.65(7) yes
C7 . Mn1 C151 . 166.70(7) yes
C5 . Mn1 C2 . 130.28(7) yes
C7 . Mn1 C2 . 130.81(7) yes
C151 . Mn1 C2 . 40.07(7) yes
C5 . Mn1 C6 . 40.15(7) yes
C7 . Mn1 C6 . 40.22(7) yes
C151 . Mn1 C6 . 129.80(7) yes
C2 . Mn1 C6 . 118.94(7) yes
C5 . Mn1 Mn1 2_566 95.82(5) yes
C7 . Mn1 Mn1 2_566 96.56(5) yes
C151 . Mn1 Mn1 2_566 96.72(5) yes
C2 . Mn1 Mn1 2_566 120.82(5) yes
C6 . Mn1 Mn1 2_566 120.23(5) yes

loop_
_geom_bond_atom_site_label_1
_geom_bond_atom_site_label_2
_geom_bond_site_symmetry_2
_geom_bond_distance
_geom_bond_publ_flag
C151 C2 . 1.441(3) yes
C151 C8 . 1.453(2) yes
C151 C9 . 1.499(2) yes
C151 Mn1 . 2.1029(17) yes
C2 C3 . 1.440(2) yes
C2 C10 . 1.502(3) yes
C2 Mn1 . 2.1023(17) yes
C3 C4 . 1.453(2) yes
C3 C11 . 1.503(2) yes
C3 Mn1 . 2.1109(17) yes
C4 Mn1 2_566 2.2541(17) yes
C4 C5 2_566 1.453(2) yes
C4 C8 . 1.449(2) yes
C4 Mn1 . 2.2337(16) yes
C5 C6 . 1.442(2) yes
C5 C12 . 1.501(2) yes
C5 Mn1 . 2.1098(16) yes
C6 C7 . 1.443(2) yes
C6 C13 . 1.502(2) yes
C6 Mn1 . 2.0912(17) yes
C7 C8 2_566 1.456(2) yes
C7 C14 . 1.500(2) yes
C7 Mn1 . 2.1063(17) yes
C8 Mn1 2_566 2.2484(16) yes
C8 Mn1 . 2.2401(16) yes
C9 H91 . 0.978 no
C9 H92 . 0.981 no
C9 H93 . 0.962 no
C10 H101 . 0.970 no
C10 H102 . 0.974 no
C10 H103 . 0.965 no
C11 H111 . 0.975 no
C11 H112 . 0.987 no
C11 H113 . 0.969 no
C12 H121 . 0.984 no
C12 H122 . 0.979 no
C12 H123 . 0.967 no
C13 H131 . 0.969 no
C13 H132 . 0.968 no
C13 H133 . 0.971 no
C14 H141 . 0.974 no
C14 H142 . 0.962 no
C14 H143 . 0.972 no
Mn1 Mn1 2_566 2.2765(5) yes
